data_7210022
loop_
_publ_author_name
'Ray, Suman'
'Brown, Mike'
'Bhaumik, Asim'
'Dutta, Arghya'
'Mukhopadhyay, Chhanda'

_publ_section_title
;
 A new MCM-41 supported HPF6 catalyst for the library synthesis of highly
 substituted 1,4-dihydropyridines and oxidation to pyridines: report of
 one-dimensional packing towards LMSOMs and studies on their photophysical
 properties
;
_journal_issue 7
_journal_name_full 'Green Chemistry'
_journal_page_first 1910
_journal_paper_doi 10.1039/c3gc40441b
_journal_volume 15
_journal_year 2013
_chemical_formula_sum 'C29 H26 N2 O3'
_chemical_formula_weight 450.52
_chemical_name_systematic
;
?
;
_space_group_IT_number 14
_symmetry_space_group_name_Hall '-P 2ybc'
_symmetry_space_group_name_H-M 'P 1 21/c 1'
_atom_sites_solution_hydrogens geom
_atom_sites_solution_primary direct
_atom_sites_solution_secondary difmap
_audit_creation_method SHELXL-97
_cell_angle_alpha 90.00
_cell_angle_beta 104.230(2)
_cell_angle_gamma 90.00
_cell_formula_units_Z 4
_cell_length_a 19.1534(10)
_cell_length_b 10.4617(5)
_cell_length_c 12.4228(6)
_cell_measurement_temperature 296(2)
_cell_volume 2412.9(2)
_computing_structure_refinement 'SHELXL-97 (Sheldrick, 2008)'
_computing_structure_solution 'SHELXS-97 (Sheldrick, 2008)'
_diffrn_ambient_temperature 296(2)
_diffrn_measured_fraction_theta_full 0.992
_diffrn_measured_fraction_theta_max 0.992
_diffrn_radiation_monochromator graphite
_diffrn_radiation_source 'fine-focus sealed tube'
_diffrn_radiation_type MoK\a
_diffrn_radiation_wavelength 0.71073
_diffrn_reflns_av_R_equivalents 0.0546
_diffrn_reflns_av_sigmaI/netI 0.0395
_diffrn_reflns_limit_h_max 23
_diffrn_reflns_limit_h_min -24
_diffrn_reflns_limit_k_max 13
_diffrn_reflns_limit_k_min -13
_diffrn_reflns_limit_l_max 15
_diffrn_reflns_limit_l_min -15
_diffrn_reflns_number 28700
_diffrn_reflns_theta_full 26.63
_diffrn_reflns_theta_max 26.63
_diffrn_reflns_theta_min 1.10
_exptl_absorpt_coefficient_mu 0.081
_exptl_absorpt_correction_T_max 0.967
_exptl_absorpt_correction_T_min 0.966
_exptl_absorpt_correction_type empirical
_exptl_absorpt_process_details sadabs
_exptl_crystal_density_diffrn 1.240
_exptl_crystal_density_method 'not measured'
_exptl_crystal_F_000 952
_exptl_crystal_size_max 0.43
_exptl_crystal_size_mid 0.42
_exptl_crystal_size_min 0.41
_refine_diff_density_max 0.230
_refine_diff_density_min -0.202
_refine_diff_density_rms 0.034
_refine_ls_extinction_method none
_refine_ls_goodness_of_fit_ref 0.993
_refine_ls_hydrogen_treatment noref
_refine_ls_matrix_type full
_refine_ls_number_parameters 309
_refine_ls_number_reflns 5035
_refine_ls_number_restraints 0
_refine_ls_restrained_S_all 0.993
_refine_ls_R_factor_all 0.0935
_refine_ls_R_factor_gt 0.0517
_refine_ls_shift/su_max 0.000
_refine_ls_shift/su_mean 0.000
_refine_ls_structure_factor_coef Fsqd
_refine_ls_weighting_details 'calc w=1/[\s^2^(Fo^2^)+(0.0750P)^2^+0.3502P] where P=(Fo^2^+2Fc^2^)/3'
_refine_ls_weighting_scheme calc
_refine_ls_wR_factor_gt 0.1301
_refine_ls_wR_factor_ref 0.1553
_reflns_number_gt 3025
_reflns_number_total 5035
_reflns_threshold_expression >2sigma(I)
_cod_data_source_file c3gc40441b.txt
_cod_data_source_block a
_cod_original_sg_symbol_H-M 'P 21/c'
_cod_database_code 7210022

loop_
_symmetry_equiv_pos_as_xyz
'x, y, z'
'-x, y+1/2, -z+1/2'
'-x, -y, -z'
'x, -y-1/2, z-1/2'

loop_
_atom_site_label
_atom_site_type_symbol
_atom_site_fract_x
_atom_site_fract_y
_atom_site_fract_z
_atom_site_U_iso_or_equiv
_atom_site_adp_type
_atom_site_occupancy
_atom_site_symmetry_multiplicity
_atom_site_calc_flag
_atom_site_refinement_flags
O1 O 0.2308(2) 0.3442(3) 0.1414(2) 0.1956(17) Uani 1 1 d .
O2 O 0.14701(13) 0.2653(3) 0.19722(19) 0.1331(10) Uani 1 1 d .
O3 O 0.16938(8) 0.88911(15) 0.46601(11) 0.0680(4) Uani 1 1 d .
N1 N 0.19397(16) 0.3395(3) 0.20599(18) 0.0914(7) Uani 1 1 d .
N2 N 0.21073(8) 0.60207(16) 0.76481(13) 0.0543(4) Uani 1 1 d .
H2 H 0.1929 0.5616 0.8121 0.065 Uiso 1 1 calc R
C1 C 0.21219(12) 0.4278(2) 0.30132(17) 0.0640(6) Uani 1 1 d .
C2 C 0.26043(14) 0.5247(2) 0.30305(18) 0.0705(6) Uani 1 1 d .
H2A H 0.2834 0.5337 0.2457 0.085 Uiso 1 1 calc R
C3 C 0.27445(11) 0.6091(2) 0.39166(16) 0.0588(5) Uani 1 1 d .
H3 H 0.3064 0.6763 0.3927 0.071 Uiso 1 1 calc R
C4 C 0.24167(9) 0.59503(19) 0.47864(14) 0.0479(5) Uani 1 1 d .
C5 C 0.25794(9) 0.68702(19) 0.57700(14) 0.0474(5) Uani 1 1 d .
H5 H 0.2835 0.7610 0.5570 0.057 Uiso 1 1 calc R
C6 C 0.30780(9) 0.62052(18) 0.67657(15) 0.0460(4) Uani 1 1 d .
C7 C 0.28233(9) 0.57846(18) 0.76148(15) 0.0475(5) Uani 1 1 d .
C8 C 0.32294(10) 0.50641(19) 0.86033(15) 0.0490(5) Uani 1 1 d .
C9 C 0.38454(11) 0.5531(2) 0.93042(17) 0.0607(5) Uani 1 1 d .
H9 H 0.4040 0.6301 0.9141 0.073 Uiso 1 1 calc R
C10 C 0.41810(13) 0.4859(2) 1.02582(18) 0.0701(6) Uani 1 1 d .
H10 H 0.4594 0.5189 1.0734 0.084 Uiso 1 1 calc R
C11 C 0.39099(15) 0.3724(3) 1.0501(2) 0.0766(7) Uani 1 1 d .
H11 H 0.4138 0.3278 1.1138 0.092 Uiso 1 1 calc R
C20 C 0.17975(12) 0.4093(2) 0.38726(18) 0.0696(6) Uani 1 1 d .
H12 H 0.1482 0.3414 0.3862 0.084 Uiso 1 1 calc R
C21 C 0.19507(11) 0.4938(2) 0.47505(18) 0.0647(6) Uani 1 1 d .
H13 H 0.1733 0.4822 0.5336 0.078 Uiso 1 1 calc R
C14 C 0.38279(10) 0.59779(19) 0.66731(14) 0.0477(5) Uani 1 1 d .
C15 C 0.42597(11) 0.6995(2) 0.65299(18) 0.0621(6) Uani 1 1 d .
H15 H 0.4083 0.7824 0.6522 0.075 Uiso 1 1 calc R
C16 C 0.49465(12) 0.6801(3) 0.6399(2) 0.0737(7) Uani 1 1 d .
H16 H 0.5229 0.7497 0.6311 0.088 Uiso 1 1 calc R
C17 C 0.52126(12) 0.5587(3) 0.63994(19) 0.0738(7) Uani 1 1 d .
H17 H 0.5674 0.5455 0.6305 0.089 Uiso 1 1 calc R
C18 C 0.47944(13) 0.4569(3) 0.65396(19) 0.0725(7) Uani 1 1 d .
H18 H 0.4975 0.3743 0.6543 0.087 Uiso 1 1 calc R
C19 C 0.41059(11) 0.4755(2) 0.66754(17) 0.0598(5) Uani 1 1 d .
H19 H 0.3828 0.4055 0.6769 0.072 Uiso 1 1 calc R
C12 C 0.33082(16) 0.3246(3) 0.9815(2) 0.0946(9) Uani 1 1 d .
H20 H 0.3128 0.2462 0.9972 0.114 Uiso 1 1 calc R
C13 C 0.29590(14) 0.3921(2) 0.8878(2) 0.0804(7) Uani 1 1 d .
H21 H 0.2535 0.3597 0.8427 0.097 Uiso 1 1 calc R
C22 C 0.16885(10) 0.68740(19) 0.69502(15) 0.0491(5) Uani 1 1 d .
C23 C 0.18997(10) 0.73488(18) 0.60643(14) 0.0472(5) Uani 1 1 d .
C24 C 0.14904(10) 0.8352(2) 0.54114(15) 0.0523(5) Uani 1 1 d .
C25 C 0.08025(11) 0.8792(2) 0.56843(18) 0.0638(6) Uani 1 1 d .
H25A H 0.0463 0.9030 0.4997 0.077 Uiso 1 1 calc R
H25B H 0.0907 0.9555 0.6139 0.077 Uiso 1 1 calc R
C26 C 0.04402(10) 0.7824(2) 0.62877(17) 0.0584(5) Uani 1 1 d .
C27 C -0.01447(13) 0.8483(3) 0.6738(2) 0.0836(8) Uani 1 1 d .
H27A H -0.0345 0.7882 0.7164 0.125 Uiso 1 1 calc R
H27B H -0.0518 0.8791 0.6129 0.125 Uiso 1 1 calc R
H27C H 0.0062 0.9188 0.7202 0.125 Uiso 1 1 calc R
C28 C 0.10177(10) 0.7297(2) 0.72615(16) 0.0583(5) Uani 1 1 d .
H28A H 0.1143 0.7951 0.7830 0.070 Uiso 1 1 calc R
H28B H 0.0819 0.6577 0.7579 0.070 Uiso 1 1 calc R
C29 C 0.01044(13) 0.6738(3) 0.5503(2) 0.0820(7) Uani 1 1 d .
H29A H 0.0469 0.6343 0.5205 0.123 Uiso 1 1 calc R
H29B H -0.0267 0.7076 0.4906 0.123 Uiso 1 1 calc R
H29C H -0.0098 0.6114 0.5905 0.123 Uiso 1 1 calc R

loop_
_atom_site_aniso_label
_atom_site_aniso_U_11
_atom_site_aniso_U_22
_atom_site_aniso_U_33
_atom_site_aniso_U_23
_atom_site_aniso_U_13
_atom_site_aniso_U_12
O1 0.324(4) 0.174(3) 0.141(2) -0.086(2) 0.157(3) -0.085(3)
O2 0.1180(18) 0.171(2) 0.1084(17) -0.0715(17) 0.0245(14) -0.0401(17)
O3 0.0786(10) 0.0804(11) 0.0500(8) 0.0175(7) 0.0256(7) 0.0132(8)
N1 0.117(2) 0.0985(18) 0.0610(14) -0.0158(13) 0.0269(14) 0.0181(16)
N2 0.0483(9) 0.0727(11) 0.0450(9) 0.0136(8) 0.0175(7) 0.0055(8)
C1 0.0661(13) 0.0788(16) 0.0458(12) -0.0076(11) 0.0110(10) 0.0146(12)
C2 0.0907(17) 0.0790(16) 0.0520(13) 0.0044(12) 0.0371(12) 0.0156(14)
C3 0.0636(13) 0.0671(14) 0.0519(12) 0.0063(10) 0.0260(10) 0.0053(11)
C4 0.0407(10) 0.0646(13) 0.0387(10) 0.0049(9) 0.0104(8) 0.0077(9)
C5 0.0458(10) 0.0589(12) 0.0383(10) 0.0046(8) 0.0118(8) 0.0001(9)
C6 0.0447(10) 0.0526(11) 0.0403(10) -0.0006(8) 0.0098(8) -0.0005(8)
C7 0.0440(10) 0.0556(12) 0.0424(10) 0.0000(9) 0.0098(8) 0.0004(9)
C8 0.0517(11) 0.0573(12) 0.0389(10) 0.0010(9) 0.0128(8) 0.0058(9)
C9 0.0604(12) 0.0611(13) 0.0564(12) 0.0001(10) 0.0066(10) 0.0037(10)
C10 0.0656(14) 0.0829(17) 0.0524(13) -0.0034(12) -0.0036(10) 0.0117(12)
C11 0.0878(18) 0.0829(18) 0.0551(14) 0.0186(13) 0.0097(13) 0.0176(14)
C20 0.0604(13) 0.0895(17) 0.0623(14) -0.0144(12) 0.0215(11) -0.0111(12)
C21 0.0604(13) 0.0885(17) 0.0522(12) -0.0118(11) 0.0272(10) -0.0124(12)
C14 0.0458(10) 0.0604(13) 0.0359(9) -0.0027(8) 0.0079(8) -0.0003(9)
C15 0.0518(12) 0.0664(14) 0.0695(14) 0.0037(11) 0.0174(10) -0.0013(11)
C16 0.0531(13) 0.0875(18) 0.0826(16) 0.0068(14) 0.0209(12) -0.0108(13)
C17 0.0501(13) 0.110(2) 0.0628(14) 0.0001(14) 0.0171(11) 0.0113(14)
C18 0.0700(15) 0.0786(17) 0.0714(15) -0.0029(13) 0.0219(12) 0.0202(13)
C19 0.0591(12) 0.0607(13) 0.0616(13) -0.0033(10) 0.0184(10) 0.0035(11)
C12 0.111(2) 0.0833(19) 0.0776(17) 0.0312(15) 0.0011(16) -0.0118(16)
C13 0.0849(17) 0.0754(16) 0.0696(15) 0.0189(13) -0.0028(13) -0.0161(13)
C22 0.0450(10) 0.0619(12) 0.0407(10) 0.0001(9) 0.0109(8) 0.0021(9)
C23 0.0459(10) 0.0579(12) 0.0389(10) -0.0003(9) 0.0123(8) 0.0031(9)
C24 0.0559(11) 0.0616(13) 0.0393(10) -0.0002(9) 0.0117(9) 0.0038(10)
C25 0.0598(13) 0.0730(15) 0.0599(13) 0.0080(11) 0.0169(10) 0.0142(11)
C26 0.0469(11) 0.0737(14) 0.0547(12) 0.0037(11) 0.0128(9) 0.0070(10)
C27 0.0617(14) 0.105(2) 0.0906(18) 0.0118(15) 0.0310(13) 0.0227(14)
C28 0.0496(12) 0.0779(15) 0.0500(11) 0.0033(10) 0.0172(9) 0.0063(10)
C29 0.0626(14) 0.0998(19) 0.0776(16) -0.0074(14) 0.0059(12) -0.0035(14)

loop_
_atom_type_symbol
_atom_type_description
_atom_type_scat_dispersion_real
_atom_type_scat_dispersion_imag
_atom_type_scat_source
C C 0.0033 0.0016 'International Tables Vol C Tables 4.2.6.8 and 6.1.1.4'
H H 0.0000 0.0000 'International Tables Vol C Tables 4.2.6.8 and 6.1.1.4'
N N 0.0061 0.0033 'International Tables Vol C Tables 4.2.6.8 and 6.1.1.4'
O O 0.0106 0.0060 'International Tables Vol C Tables 4.2.6.8 and 6.1.1.4'

loop_
_geom_angle_atom_site_label_1
_geom_angle_atom_site_label_2
_geom_angle_atom_site_label_3
_geom_angle
O2 N1 O1 122.1(3)
O2 N1 C1 120.9(2)
O1 N1 C1 116.9(3)
C22 N2 C7 121.60(16)
C22 N2 H2 119.2
C7 N2 H2 119.2
C2 C1 C20 121.6(2)
C2 C1 N1 120.2(2)
C20 C1 N1 118.2(2)
C1 C2 C3 118.9(2)
C1 C2 H2A 120.6
C3 C2 H2A 120.6
C4 C3 C2 121.1(2)
C4 C3 H3 119.5
C2 C3 H3 119.5
C21 C4 C3 118.08(19)
C21 C4 C5 120.89(16)
C3 C4 C5 121.02(18)
C23 C5 C4 112.44(15)
C23 C5 C6 110.85(14)
C4 C5 C6 108.92(15)
C23 C5 H5 108.2
C4 C5 H5 108.2
C6 C5 H5 108.2
C7 C6 C14 123.60(16)
C7 C6 C5 120.62(16)
C14 C6 C5 115.61(15)
C6 C7 N2 120.83(16)
C6 C7 C8 126.75(16)
N2 C7 C8 112.41(15)
C9 C8 C13 117.92(19)
C9 C8 C7 122.47(18)
C13 C8 C7 119.47(18)
C8 C9 C10 120.3(2)
C8 C9 H9 119.8
C10 C9 H9 119.8
C11 C10 C9 120.6(2)
C11 C10 H10 119.7
C9 C10 H10 119.7
C12 C11 C10 119.8(2)
C12 C11 H11 120.1
C10 C11 H11 120.1
C1 C20 C21 118.4(2)
C1 C20 H12 120.8
C21 C20 H12 120.8
C20 C21 C4 121.90(19)
C20 C21 H13 119.1
C4 C21 H13 119.1
C19 C14 C15 117.92(18)
C19 C14 C6 121.69(18)
C15 C14 C6 120.33(18)
C16 C15 C14 121.2(2)
C16 C15 H15 119.4
C14 C15 H15 119.4
C17 C16 C15 120.2(2)
C17 C16 H16 119.9
C15 C16 H16 119.9
C16 C17 C18 119.5(2)
C16 C17 H17 120.2
C18 C17 H17 120.2
C17 C18 C19 120.7(2)
C17 C18 H18 119.6
C19 C18 H18 119.6
C18 C19 C14 120.5(2)
C18 C19 H19 119.8
C14 C19 H19 119.8
C11 C12 C13 120.2(3)
C11 C12 H20 119.9
C13 C12 H20 119.9
C8 C13 C12 121.1(2)
C8 C13 H21 119.4
C12 C13 H21 119.4
C23 C22 N2 120.70(17)
C23 C22 C28 123.20(18)
N2 C22 C28 116.01(16)
C22 C23 C24 119.71(17)
C22 C23 C5 121.21(17)
C24 C23 C5 119.05(16)
O3 C24 C23 122.13(18)
O3 C24 C25 119.07(18)
C23 C24 C25 118.77(17)
C24 C25 C26 115.80(18)
C24 C25 H25A 108.3
C26 C25 H25A 108.3
C24 C25 H25B 108.3
C26 C25 H25B 108.3
H25A C25 H25B 107.4
C25 C26 C28 107.50(17)
C25 C26 C29 110.51(18)
C28 C26 C29 110.18(19)
C25 C26 C27 110.02(19)
C28 C26 C27 108.99(17)
C29 C26 C27 109.60(19)
C26 C27 H27A 109.5
C26 C27 H27B 109.5
H27A C27 H27B 109.5
C26 C27 H27C 109.5
H27A C27 H27C 109.5
H27B C27 H27C 109.5
C22 C28 C26 113.74(16)
C22 C28 H28A 108.8
C26 C28 H28A 108.8
C22 C28 H28B 108.8
C26 C28 H28B 108.8
H28A C28 H28B 107.7
C26 C29 H29A 109.5
C26 C29 H29B 109.5
H29A C29 H29B 109.5
C26 C29 H29C 109.5
H29A C29 H29C 109.5
H29B C29 H29C 109.5

loop_
_geom_bond_atom_site_label_1
_geom_bond_atom_site_label_2
_geom_bond_distance
O1 N1 1.192(3)
O2 N1 1.173(3)
O3 C24 1.233(2)
N1 C1 1.474(3)
N2 C22 1.360(2)
N2 C7 1.404(2)
N2 H2 0.8600
C1 C2 1.368(3)
C1 C20 1.375(3)
C2 C3 1.385(3)
C2 H2A 0.9300
C3 C4 1.384(3)
C3 H3 0.9300
C4 C21 1.379(3)
C4 C5 1.526(3)
C5 C23 1.521(2)
C5 C6 1.532(2)
C5 H5 0.9800
C6 C7 1.341(3)
C6 C14 1.488(3)
C7 C8 1.487(3)
C8 C9 1.373(3)
C8 C13 1.379(3)
C9 C10 1.392(3)
C9 H9 0.9300
C10 C11 1.359(3)
C10 H10 0.9300
C11 C12 1.349(4)
C11 H11 0.9300
C20 C21 1.378(3)
C20 H12 0.9300
C21 H13 0.9300
C14 C19 1.385(3)
C14 C15 1.386(3)
C15 C16 1.379(3)
C15 H15 0.9300
C16 C17 1.369(3)
C16 H16 0.9300
C17 C18 1.369(3)
C17 H17 0.9300
C18 C19 1.384(3)
C18 H18 0.9300
C19 H19 0.9300
C12 C13 1.385(3)
C12 H20 0.9300
C13 H21 0.9300
C22 C23 1.357(3)
C22 C28 1.497(3)
C23 C24 1.436(3)
C24 C25 1.511(3)
C25 C26 1.525(3)
C25 H25A 0.9700
C25 H25B 0.9700
C26 C28 1.528(3)
C26 C29 1.532(3)
C26 C27 1.533(3)
C27 H27A 0.9600
C27 H27B 0.9600
C27 H27C 0.9600
C28 H28A 0.9700
C28 H28B 0.9700
C29 H29A 0.9600
C29 H29B 0.9600
C29 H29C 0.9600
